data_4131279
loop_
_publ_author_name
'Das, Gobinda'
'Skorjanc, Tina'
'Sharma, Sudhir Kumar'
'G\'andara, Felipe'
'Lusi, Matteo'
'Shankar Rao, D. S.'
'Vimala, Sridurai'
'Krishna Prasad, Subbarao'
'Raya, Jesus'
'Han, Dong Suk'
'Jagannathan, Ramesh'
'Olsen, John-Carl'
'Trabolsi, Ali'

_publ_section_title
;
 Viologen-Based Conjugated Covalent Organic Networks via Zincke Reaction.
;
_journal_issue 28
_journal_name_full 'Journal of the American Chemical Society'
_journal_page_first 9558
_journal_page_last 9565
_journal_paper_doi 10.1021/jacs.7b02836
_journal_volume 139
_journal_year 2017
_chemical_formula_sum 'C114 H96 F72 N12 O0 P12'
_chemical_formula_weight 3373.66
_space_group_crystal_system triclinic
_space_group_IT_number 2
_space_group_name_Hall '-P 1'
_space_group_name_H-M_alt 'P -1'
_atom_sites_solution_hydrogens geom
_audit_creation_method SHELXL-2014
_cell_angle_alpha 68.639(8)
_cell_angle_beta 81.110(8)
_cell_angle_gamma 85.463(8)
_cell_formula_units_Z 1
_cell_length_a 8.2927(9)
_cell_length_b 20.973(2)
_cell_length_c 22.400(3)
_cell_measurement_reflns_used 322
_cell_measurement_temperature 100(2)
_cell_measurement_theta_max 40
_cell_measurement_theta_min 4
_cell_volume 3583.6(7)
_computing_structure_refinement 'SHELXL-2014 (Sheldrick, 2014)'
_diffrn_ambient_temperature 100(2)
_diffrn_measured_fraction_theta_full 0.916
_diffrn_measured_fraction_theta_max 0.963
_diffrn_measurement_device_type 'Bruker ApexII duo'
_diffrn_radiation_type CuK\a
_diffrn_radiation_wavelength 1.54178
_diffrn_reflns_av_R_equivalents 0.1195
_diffrn_reflns_av_unetI/netI 0.0914
_diffrn_reflns_Laue_measured_fraction_full 0.916
_diffrn_reflns_Laue_measured_fraction_max 0.963
_diffrn_reflns_limit_h_max 9
_diffrn_reflns_limit_h_min -9
_diffrn_reflns_limit_k_max 24
_diffrn_reflns_limit_k_min -24
_diffrn_reflns_limit_l_max 26
_diffrn_reflns_limit_l_min -26
_diffrn_reflns_number 68474
_diffrn_reflns_point_group_measured_fraction_full 0.916
_diffrn_reflns_point_group_measured_fraction_max 0.963
_diffrn_reflns_theta_full 67.679
_diffrn_reflns_theta_max 65.327
_diffrn_reflns_theta_min 2.137
_exptl_absorpt_coefficient_mu 2.645
_exptl_absorpt_correction_T_max 0.7526
_exptl_absorpt_correction_T_min 0.5464
_exptl_absorpt_correction_type multi-scan
_exptl_absorpt_process_details sadabs
_exptl_crystal_colour yellow
_exptl_crystal_density_diffrn 1.563
_exptl_crystal_description needle
_exptl_crystal_F_000 1692
_exptl_crystal_size_max 0.300
_exptl_crystal_size_mid 0.100
_exptl_crystal_size_min 0.100
_refine_diff_density_max 1.117
_refine_diff_density_min -1.077
_refine_diff_density_rms 0.106
_refine_ls_extinction_coef 0.00039(13)
_refine_ls_extinction_expression Fc^*^=kFc[1+0.001xFc^2^\l^3^/sin(2\q)]^-1/4^
_refine_ls_extinction_method SHELXL
_refine_ls_goodness_of_fit_ref 1.075
_refine_ls_hydrogen_treatment constr
_refine_ls_matrix_type full
_refine_ls_number_parameters 950
_refine_ls_number_reflns 11849
_refine_ls_number_restraints 21
_refine_ls_restrained_S_all 1.078
_refine_ls_R_factor_all 0.1552
_refine_ls_R_factor_gt 0.1032
_refine_ls_shift/su_max 0.001
_refine_ls_shift/su_mean 0.000
_refine_ls_structure_factor_coef Fsqd
_refine_ls_weighting_details 'w=1/[\s^2^(Fo^2^)+(0.1678P)^2^+4.4854P] where P=(Fo^2^+2Fc^2^)/3'
_refine_ls_weighting_scheme calc
_refine_ls_wR_factor_gt 0.2822
_refine_ls_wR_factor_ref 0.3120
_reflns_Friedel_coverage 0.000
_reflns_number_gt 6670
_reflns_number_total 11849
_reflns_threshold_expression 'I > 2\s(I)'
_cod_data_source_file ja7b02836_si_003.cif
_cod_data_source_block E:\ali15
_cod_database_code 4131279
_shelx_space_group_comment
;
The symmetry employed for this shelxl refinement is uniquely defined
by the following loop, which should always be used as a source of
symmetry information in preference to the above space-group names.
They are only intended as comments.
;
_shelx_estimated_absorpt_t_min 0.504
_shelx_estimated_absorpt_t_max 0.778
_shelxl_version_number 2014-3

loop_
_space_group_symop_operation_xyz
'x, y, z'
'-x, -y, -z'

loop_
_atom_site_label
_atom_site_type_symbol
_atom_site_fract_x
_atom_site_fract_y
_atom_site_fract_z
_atom_site_U_iso_or_equiv
_atom_site_adp_type
_atom_site_occupancy
_atom_site_site_symmetry_order
_atom_site_calc_flag
_atom_site_refinement_flags_posn
_atom_site_refinement_flags_adp
C1 C 0.7501(8) -0.0043(3) 1.0031(3) 0.0383(16) Uani 1 1 d . .
C2 C 0.7908(8) -0.0232(3) 1.0706(3) 0.0405(16) Uani 1 1 d . .
C3 C 0.7277(8) -0.0819(3) 1.1209(3) 0.0416(17) Uani 1 1 d . .
H3 H 0.6666 -0.1123 1.1109 0.050 Uiso 1 1 calc R U
C4 C 0.7506(8) -0.0966(4) 1.1827(4) 0.0436(17) Uani 1 1 d . .
H4 H 0.7044 -0.1363 1.2157 0.052 Uiso 1 1 calc R U
C5 C 0.8431(8) -0.0530(3) 1.1981(3) 0.0350(15) Uani 1 1 d . .
C6 C 0.9106(8) 0.0047(4) 1.1502(3) 0.0413(17) Uani 1 1 d . .
H6 H 0.9747 0.0339 1.1606 0.050 Uiso 1 1 calc R U
C7 C 0.8835(8) 0.0199(3) 1.0860(3) 0.0430(17) Uani 1 1 d . .
H7 H 0.9287 0.0598 1.0528 0.052 Uiso 1 1 calc R U
N8 N 0.8578(6) -0.0655(3) 1.2647(3) 0.0393(13) Uani 1 1 d . .
C8 C 0.7281(9) 0.2858(4) 0.7638(4) 0.0467(18) Uani 1 1 d . .
C9 C 0.8871(8) -0.1304(3) 1.3062(4) 0.0419(17) Uani 1 1 d . .
H9 H 0.9041 -0.1668 1.2899 0.050 Uiso 1 1 calc R U
C10 C 0.8925(8) -0.1443(4) 1.3698(4) 0.0419(17) Uani 1 1 d . .
H10 H 0.9120 -0.1899 1.3977 0.050 Uiso 1 1 calc R U
C11 C 0.8693(8) -0.0911(3) 1.3942(3) 0.0398(16) Uani 1 1 d . .
C12 C 0.8446(8) -0.0250(3) 1.3511(3) 0.0392(16) Uani 1 1 d . .
H12 H 0.8319 0.0123 1.3660 0.047 Uiso 1 1 calc R U
C13 C 0.8384(8) -0.0134(4) 1.2874(4) 0.0448(17) Uani 1 1 d . .
H13 H 0.8202 0.0319 1.2586 0.054 Uiso 1 1 calc R U
C14 C 0.8696(8) -0.1032(3) 1.4638(4) 0.0416(17) Uani 1 1 d . .
C15 C 0.9411(9) -0.1612(4) 1.5056(4) 0.0461(18) Uani 1 1 d . .
H15 H 0.9931 -0.1947 1.4892 0.055 Uiso 1 1 calc R U
C16 C 0.9384(9) -0.1712(4) 1.5687(4) 0.0474(18) Uani 1 1 d . .
H16 H 0.9914 -0.2106 1.5957 0.057 Uiso 1 1 calc R U
N17 N 0.8616(7) -0.1261(3) 1.5937(3) 0.0489(16) Uani 1 1 d . .
C18 C 0.7916(9) -0.0667(4) 1.5537(4) 0.0488(18) Uani 1 1 d . .
H18 H 0.7425 -0.0334 1.5708 0.059 Uiso 1 1 calc R U
C19 C 0.7933(9) -0.0565(4) 1.4913(4) 0.0467(18) Uani 1 1 d . .
H19 H 0.7414 -0.0164 1.4648 0.056 Uiso 1 1 calc R U
C20 C 0.8520(10) -0.1362(4) 1.6637(4) 0.057(2) Uani 1 1 d . .
H20A H 0.8089 -0.0942 1.6706 0.085 Uiso 1 1 calc R U
H20B H 0.9612 -0.1470 1.6768 0.085 Uiso 1 1 calc R U
H20C H 0.7795 -0.1741 1.6895 0.085 Uiso 1 1 calc R U
C21 C 0.6919(8) -0.0545(4) 0.9837(3) 0.0417(17) Uani 1 1 d . .
H21 H 0.6844 -0.1006 1.0129 0.050 Uiso 1 1 calc R U
C22 C 0.6458(9) -0.0374(3) 0.9230(4) 0.0431(17) Uani 1 1 d . .
C23 C 0.5746(8) -0.0908(3) 0.9049(3) 0.0421(17) Uani 1 1 d . .
C24 C 0.5860(10) -0.0868(4) 0.8412(4) 0.0507(19) Uani 1 1 d . .
H24 H 0.6412 -0.0495 0.8079 0.061 Uiso 1 1 calc R U
C25 C 0.5198(10) -0.1353(4) 0.8246(4) 0.052(2) Uani 1 1 d . .
H25 H 0.5309 -0.1322 0.7808 0.062 Uiso 1 1 calc R U
C26 C 0.4372(9) -0.1885(4) 0.8731(4) 0.0458(18) Uani 1 1 d . .
C27 C 0.4149(11) -0.1921(4) 0.9363(4) 0.062(2) Uani 1 1 d . .
H27 H 0.3508 -0.2270 0.9688 0.074 Uiso 1 1 calc R U
C28 C 0.4879(11) -0.1436(4) 0.9517(4) 0.063(2) Uani 1 1 d . .
H28 H 0.4776 -0.1471 0.9956 0.075 Uiso 1 1 calc R U
N29 N 0.3711(8) -0.2428(3) 0.8566(3) 0.0481(15) Uani 1 1 d . .
C30 C 0.3038(11) -0.2247(4) 0.8021(4) 0.060(2) Uani 1 1 d . .
H30 H 0.2940 -0.1775 0.7765 0.072 Uiso 1 1 calc R U
C31 C 0.2480(10) -0.2731(4) 0.7821(4) 0.061(2) Uani 1 1 d . .
H31 H 0.2043 -0.2600 0.7424 0.073 Uiso 1 1 calc R U
C32 C 0.2576(10) -0.3414(4) 0.8217(4) 0.0520(19) Uani 1 1 d . .
C33 C 0.3242(14) -0.3566(5) 0.8771(4) 0.077(3) Uani 1 1 d . .
H33 H 0.3289 -0.4029 0.9057 0.092 Uiso 1 1 calc R U
C34 C 0.3844(12) -0.3071(4) 0.8928(4) 0.068(3) Uani 1 1 d . .
H34 H 0.4365 -0.3195 0.9305 0.082 Uiso 1 1 calc R U
C35 C 0.2049(11) -0.3949(4) 0.8002(4) 0.060(2) Uani 1 1 d . .
C36 C 0.2217(10) -0.3865(5) 0.7354(5) 0.067(2) Uani 1 1 d . .
H36 H 0.2768 -0.3481 0.7037 0.080 Uiso 1 1 calc R U
C37 C 0.1595(11) -0.4332(5) 0.7175(5) 0.068(2) Uani 1 1 d . .
H37 H 0.1689 -0.4264 0.6728 0.082 Uiso 1 1 calc R U
N38 N 0.0870(10) -0.4871(4) 0.7597(4) 0.074(2) Uani 1 1 d . .
C39 C 0.0749(18) -0.4968(5) 0.8219(6) 0.109(4) Uani 1 1 d . .
H39 H 0.0194 -0.5356 0.8528 0.130 Uiso 1 1 calc R U
C40 C 0.1393(18) -0.4531(5) 0.8422(6) 0.114(5) Uani 1 1 d . .
H40 H 0.1385 -0.4637 0.8873 0.136 Uiso 1 1 calc R U
C41 C 0.0050(13) -0.5337(5) 0.7379(6) 0.086(3) Uani 1 1 d . .
H41A H -0.1127 -0.5232 0.7408 0.129 Uiso 1 1 calc R U
H41B H 0.0241 -0.5813 0.7656 0.129 Uiso 1 1 calc R U
H41C H 0.0493 -0.5273 0.6930 0.129 Uiso 1 1 calc R U
C42 C 0.6636(8) 0.0285(4) 0.8789(4) 0.0438(17) Uani 1 1 d . .
H42 H 0.6339 0.0394 0.8370 0.053 Uiso 1 1 calc R U
C43 C 0.7250(9) 0.0799(3) 0.8950(4) 0.0430(17) Uani 1 1 d . .
C44 C 0.7347(9) 0.1515(3) 0.8489(3) 0.0427(17) Uani 1 1 d . .
C45 C 0.7392(10) 0.2063(4) 0.8709(4) 0.0517(19) Uani 1 1 d . .
H45 H 0.7451 0.1969 0.9154 0.062 Uiso 1 1 calc R U
C46 C 0.7352(9) 0.2741(3) 0.8285(3) 0.0453(18) Uani 1 1 d . .
H46 H 0.7372 0.3110 0.8433 0.054 Uiso 1 1 calc R U
C48 C 0.7300(8) 0.2337(3) 0.7397(4) 0.0412(17) Uani 1 1 d . .
H48 H 0.7279 0.2435 0.6950 0.049 Uiso 1 1 calc R U
C49 C 0.7349(8) 0.1673(4) 0.7824(4) 0.0438(17) Uani 1 1 d . .
H49 H 0.7386 0.1310 0.7663 0.053 Uiso 1 1 calc R U
N50 N 0.7122(7) 0.3577(3) 0.7194(3) 0.0421(14) Uani 1 1 d . .
C51 C 0.6109(9) 0.4002(4) 0.7405(4) 0.0456(18) Uani 1 1 d . .
H51 H 0.5554 0.3845 0.7835 0.055 Uiso 1 1 calc R U
C52 C 0.5873(9) 0.4664(4) 0.7001(4) 0.0467(18) Uani 1 1 d . .
H52 H 0.5186 0.4969 0.7159 0.056 Uiso 1 1 calc R U
C53 C 0.6616(8) 0.4890(4) 0.6375(3) 0.0395(16) Uani 1 1 d . .
C54 C 0.7716(8) 0.4438(3) 0.6182(4) 0.0424(17) Uani 1 1 d . .
H54 H 0.8303 0.4587 0.5757 0.051 Uiso 1 1 calc R U
C55 C 0.7952(9) 0.3793(4) 0.6593(4) 0.0438(17) Uani 1 1 d . .
H55 H 0.8705 0.3490 0.6458 0.053 Uiso 1 1 calc R U
C56 C 0.6221(8) 0.5590(3) 0.5917(3) 0.0370(16) Uani 1 1 d . .
C57 C 0.5907(9) 0.6118(4) 0.6138(4) 0.0504(19) Uani 1 1 d . .
H57 H 0.5987 0.6049 0.6576 0.061 Uiso 1 1 calc R U
C58 C 0.5465(9) 0.6767(4) 0.5713(4) 0.0492(19) Uani 1 1 d . .
H58 H 0.5198 0.7136 0.5864 0.059 Uiso 1 1 calc R U
N59 N 0.5428(7) 0.6856(3) 0.5092(3) 0.0452(15) Uani 1 1 d . .
C60 C 0.5792(9) 0.6326(4) 0.4872(4) 0.0468(18) Uani 1 1 d . .
H60 H 0.5758 0.6405 0.4428 0.056 Uiso 1 1 calc R U
C61 C 0.6194(8) 0.5699(4) 0.5265(3) 0.0431(17) Uani 1 1 d . .
H61 H 0.6455 0.5336 0.5104 0.052 Uiso 1 1 calc R U
C62 C 0.4945(10) 0.7544(4) 0.4632(4) 0.054(2) Uani 1 1 d . .
H62A H 0.3754 0.7601 0.4692 0.082 Uiso 1 1 calc R U
H62B H 0.5325 0.7574 0.4187 0.082 Uiso 1 1 calc R U
H62C H 0.5441 0.7905 0.4719 0.082 Uiso 1 1 calc R U
C63 C 0.7696(9) 0.0609(4) 0.9584(4) 0.0480(18) Uani 1 1 d . .
H63 H 0.8142 0.0945 0.9700 0.058 Uiso 1 1 calc R U
P1A P 1.3693(2) -0.14494(9) 1.60878(11) 0.0494(5) Uani 1 1 d D .
F2A F 1.4837(6) -0.1742(3) 1.6625(3) 0.0792(15) Uani 1 1 d D .
F3A F 1.2321(6) -0.1310(3) 1.6607(3) 0.104(2) Uani 1 1 d D .
F4A F 1.4399(6) -0.0696(2) 1.5906(3) 0.0703(14) Uani 1 1 d D .
F5A F 1.5101(7) -0.1604(3) 1.5592(3) 0.0897(18) Uani 1 1 d D .
F6A F 1.2972(6) -0.2183(2) 1.6274(3) 0.0793(16) Uani 1 1 d D .
F7A F 1.2513(8) -0.1131(3) 1.5552(4) 0.128(3) Uani 1 1 d D .
P1B P 0.4989(12) -0.4050(2) 1.0813(2) 0.272(6) Uani 1 1 d D .
F2B F 0.5669(16) -0.4780(4) 1.0887(4) 0.203(5) Uani 1 1 d D .
F3B F 0.6010(15) -0.4012(8) 1.1332(6) 0.280(9) Uani 1 1 d D .
F4B F 0.3426(16) -0.4306(5) 1.1370(4) 0.218(6) Uani 1 1 d D .
F5B F 0.414(3) -0.4057(8) 1.0261(5) 0.58(3) Uani 1 1 d D .
F6B F 0.668(2) -0.3813(6) 1.0373(7) 0.412(18) Uani 1 1 d D .
F7B F 0.433(3) -0.3301(6) 1.0671(7) 0.50(2) Uani 1 1 d D .
P1C P 0.9251(3) 0.36711(12) 0.47752(11) 0.0579(6) Uani 1 1 d . .
F2C F 1.0786(6) 0.3162(3) 0.4880(3) 0.0864(17) Uani 1 1 d . .
F3C F 1.0073(6) 0.4096(3) 0.5116(3) 0.0864(18) Uani 1 1 d . .
F4C F 0.8331(8) 0.3226(4) 0.5448(3) 0.122(3) Uani 1 1 d . .
F5C F 0.8487(6) 0.3224(3) 0.4452(3) 0.0785(16) Uani 1 1 d . .
F6C F 1.0176(6) 0.4135(3) 0.4093(3) 0.0817(16) Uani 1 1 d . .
F7C F 0.7733(6) 0.4170(4) 0.4701(5) 0.134(3) Uani 1 1 d . .
P1D P 0.2594(3) 0.33517(12) 0.24591(12) 0.0601(6) Uani 1 1 d . .
F2D F 0.3387(6) 0.2736(3) 0.2251(2) 0.0748(14) Uani 1 1 d . .
F3D F 0.4248(8) 0.3617(4) 0.2467(5) 0.143(3) Uani 1 1 d . .
F4D F 0.244(2) 0.3748(4) 0.1778(4) 0.239(7) Uani 1 1 d . .
F5D F 0.0911(7) 0.3017(4) 0.2590(5) 0.163(4) Uani 1 1 d . .
F6D F 0.2667(13) 0.2889(4) 0.3199(4) 0.153(4) Uani 1 1 d . .
F7D F 0.1806(7) 0.3954(3) 0.2689(3) 0.0971(19) Uani 1 1 d . .
P1E P 0.7378(2) 0.68225(11) 0.30058(10) 0.0509(5) Uani 1 1 d . .
F2E F 0.8018(7) 0.6151(3) 0.3534(3) 0.0850(16) Uani 1 1 d . .
F3E F 0.7590(8) 0.7234(3) 0.3439(3) 0.104(2) Uani 1 1 d . .
F4E F 0.5571(6) 0.6617(3) 0.3384(2) 0.0714(14) Uani 1 1 d . .
F5E F 0.7118(6) 0.6372(3) 0.2581(2) 0.0767(15) Uani 1 1 d . .
F6E F 0.9118(7) 0.6970(4) 0.2649(3) 0.102(2) Uani 1 1 d . .
F7E F 0.6594(8) 0.7436(3) 0.2491(3) 0.110(2) Uani 1 1 d . .
P1F P 0.3514(2) 0.93289(9) 0.33799(9) 0.0383(4) Uani 1 1 d . .
F2F F 0.4796(5) 0.9075(2) 0.3882(2) 0.0579(12) Uani 1 1 d . .
F3F F 0.4092(5) 1.01025(19) 0.3164(2) 0.0510(11) Uani 1 1 d . .
F4F F 0.4833(5) 0.9208(3) 0.2830(2) 0.0650(13) Uani 1 1 d . .
F5F F 0.2896(5) 0.8560(2) 0.3589(2) 0.0596(12) Uani 1 1 d . .
F6F F 0.2170(5) 0.9461(2) 0.3915(2) 0.0569(12) Uani 1 1 d . .
F7F F 0.2203(5) 0.95828(19) 0.28724(18) 0.0449(10) Uani 1 1 d . .

loop_
_atom_site_aniso_label
_atom_site_aniso_U_11
_atom_site_aniso_U_22
_atom_site_aniso_U_33
_atom_site_aniso_U_23
_atom_site_aniso_U_13
_atom_site_aniso_U_12
C1 0.031(4) 0.040(4) 0.043(4) -0.015(3) -0.001(3) -0.005(3)
C2 0.036(4) 0.035(4) 0.052(4) -0.016(3) -0.006(3) -0.007(3)
C3 0.038(4) 0.036(4) 0.048(4) -0.009(3) -0.012(3) -0.004(3)
C4 0.043(4) 0.035(4) 0.049(5) -0.011(3) -0.003(3) -0.007(3)
C5 0.032(3) 0.032(3) 0.037(4) -0.007(3) -0.002(3) -0.008(3)
C6 0.030(4) 0.044(4) 0.055(5) -0.023(4) -0.007(3) -0.003(3)
C7 0.045(4) 0.032(4) 0.046(4) -0.005(3) -0.003(3) -0.011(3)
N8 0.032(3) 0.036(3) 0.053(4) -0.019(3) -0.007(3) -0.001(2)
C8 0.046(4) 0.037(4) 0.051(5) -0.005(4) -0.013(3) -0.006(3)
C9 0.040(4) 0.029(4) 0.055(5) -0.011(3) -0.008(3) -0.004(3)
C10 0.038(4) 0.032(4) 0.050(5) -0.009(3) -0.003(3) -0.008(3)
C11 0.035(4) 0.036(4) 0.047(4) -0.012(3) -0.008(3) -0.005(3)
C12 0.029(4) 0.037(4) 0.055(5) -0.020(3) -0.005(3) 0.002(3)
C13 0.037(4) 0.039(4) 0.055(5) -0.012(4) -0.007(3) -0.009(3)
C14 0.029(4) 0.037(4) 0.061(5) -0.020(4) -0.004(3) -0.005(3)
C15 0.050(4) 0.041(4) 0.047(5) -0.017(4) -0.004(3) -0.002(3)
C16 0.048(4) 0.038(4) 0.052(5) -0.013(4) -0.005(4) 0.004(3)
N17 0.042(4) 0.055(4) 0.050(4) -0.020(3) 0.000(3) -0.012(3)
C18 0.048(4) 0.044(4) 0.056(5) -0.020(4) -0.010(4) 0.001(3)
C19 0.054(5) 0.035(4) 0.050(5) -0.015(4) -0.007(4) 0.001(3)
C20 0.055(5) 0.065(5) 0.053(5) -0.024(4) -0.007(4) -0.002(4)
C21 0.043(4) 0.035(4) 0.047(4) -0.016(3) 0.003(3) -0.011(3)
C22 0.045(4) 0.034(4) 0.054(5) -0.019(4) -0.006(3) -0.008(3)
C23 0.043(4) 0.034(4) 0.048(4) -0.016(3) 0.002(3) -0.008(3)
C24 0.065(5) 0.035(4) 0.049(5) -0.009(4) -0.013(4) -0.003(4)
C25 0.073(5) 0.036(4) 0.043(4) -0.003(4) -0.013(4) -0.018(4)
C26 0.053(4) 0.045(4) 0.045(4) -0.023(4) 0.000(3) -0.016(3)
C27 0.075(6) 0.057(5) 0.053(5) -0.018(4) 0.006(4) -0.041(4)
C28 0.078(6) 0.063(5) 0.057(5) -0.032(5) 0.003(4) -0.023(5)
N29 0.058(4) 0.035(3) 0.051(4) -0.011(3) -0.010(3) -0.010(3)
C30 0.073(6) 0.043(4) 0.071(6) -0.020(4) -0.023(5) -0.006(4)
C31 0.073(6) 0.052(5) 0.065(6) -0.021(4) -0.025(4) -0.016(4)
C32 0.061(5) 0.039(4) 0.056(5) -0.016(4) -0.004(4) -0.008(4)
C33 0.136(9) 0.048(5) 0.045(5) 0.000(4) -0.037(5) -0.027(5)
C34 0.100(7) 0.050(5) 0.050(5) -0.001(4) -0.027(5) -0.020(5)
C35 0.072(6) 0.051(5) 0.057(5) -0.013(4) -0.027(4) -0.001(4)
C36 0.053(5) 0.080(6) 0.081(7) -0.039(6) -0.020(5) -0.001(5)
C37 0.071(6) 0.077(7) 0.070(6) -0.040(6) -0.009(5) -0.009(5)
N38 0.085(6) 0.057(5) 0.094(6) -0.038(5) -0.025(5) -0.002(4)
C39 0.201(14) 0.065(7) 0.072(7) -0.018(6) -0.050(8) -0.042(8)
C40 0.201(14) 0.062(7) 0.080(8) -0.005(6) -0.046(8) -0.069(8)
C41 0.084(7) 0.084(7) 0.125(9) -0.068(7) -0.040(6) 0.004(6)
C42 0.043(4) 0.040(4) 0.048(4) -0.015(4) -0.007(3) -0.003(3)
C43 0.046(4) 0.034(4) 0.050(4) -0.015(3) -0.004(3) -0.008(3)
C44 0.047(4) 0.035(4) 0.045(4) -0.011(3) -0.007(3) -0.008(3)
C45 0.070(5) 0.039(4) 0.050(5) -0.013(4) -0.020(4) -0.009(4)
C46 0.061(5) 0.030(4) 0.045(4) -0.012(3) -0.012(4) -0.008(3)
C48 0.041(4) 0.031(4) 0.049(4) -0.007(3) -0.015(3) -0.001(3)
C49 0.042(4) 0.046(4) 0.052(5) -0.024(4) -0.018(3) 0.000(3)
N50 0.054(4) 0.030(3) 0.044(4) -0.010(3) -0.019(3) -0.002(3)
C51 0.054(5) 0.040(4) 0.039(4) -0.008(3) -0.010(3) -0.007(4)
C52 0.055(5) 0.035(4) 0.051(5) -0.016(4) -0.013(4) 0.002(3)
C53 0.041(4) 0.041(4) 0.037(4) -0.012(3) -0.005(3) -0.009(3)
C54 0.044(4) 0.039(4) 0.047(4) -0.015(4) -0.012(3) -0.005(3)
C55 0.047(4) 0.042(4) 0.045(4) -0.017(4) -0.008(3) -0.003(3)
C56 0.038(4) 0.029(3) 0.041(4) -0.004(3) -0.014(3) -0.005(3)
C57 0.063(5) 0.043(4) 0.045(4) -0.010(4) -0.014(4) -0.010(4)
C58 0.049(4) 0.042(4) 0.050(5) -0.009(4) -0.008(4) 0.007(3)
N59 0.045(4) 0.040(3) 0.044(4) -0.004(3) -0.011(3) -0.008(3)
C60 0.041(4) 0.056(5) 0.046(4) -0.017(4) -0.010(3) -0.006(4)
C61 0.040(4) 0.042(4) 0.045(4) -0.010(4) -0.010(3) -0.007(3)
C62 0.056(5) 0.038(4) 0.057(5) 0.003(4) -0.019(4) -0.006(4)
C63 0.058(5) 0.034(4) 0.055(5) -0.016(4) -0.015(4) -0.007(3)
P1A 0.0498(12) 0.0319(10) 0.0667(14) -0.0125(10) -0.0201(10) -0.0032(8)
F2A 0.066(3) 0.078(4) 0.088(4) -0.015(3) -0.031(3) -0.004(3)
F3A 0.065(3) 0.054(3) 0.177(6) -0.032(4) 0.015(4) -0.004(3)
F4A 0.065(3) 0.040(2) 0.104(4) -0.020(3) -0.017(3) -0.009(2)
F5A 0.104(4) 0.066(3) 0.102(4) -0.041(3) 0.018(3) -0.028(3)
F6A 0.090(4) 0.037(3) 0.111(4) -0.018(3) -0.025(3) -0.020(2)
F7A 0.121(5) 0.084(4) 0.149(6) 0.031(4) -0.094(5) -0.037(4)
P1B 0.636(17) 0.080(3) 0.077(3) -0.030(2) 0.031(6) -0.010(6)
F2B 0.387(17) 0.091(6) 0.157(8) -0.065(6) -0.091(9) 0.042(8)
F3B 0.324(16) 0.38(2) 0.220(12) -0.237(14) 0.155(12) -0.218(15)
F4B 0.440(19) 0.127(7) 0.087(6) -0.020(5) -0.038(9) -0.095(10)
F5B 1.34(7) 0.33(2) 0.111(9) -0.145(12) -0.34(2) 0.49(3)
F6B 0.84(5) 0.109(8) 0.204(13) -0.074(9) 0.29(2) -0.173(17)
F7B 1.07(7) 0.117(10) 0.196(14) -0.019(9) 0.17(2) 0.05(2)
P1C 0.0468(12) 0.0629(14) 0.0730(15) -0.0362(12) 0.0035(10) -0.0185(10)
F2C 0.067(3) 0.062(3) 0.141(5) -0.048(3) -0.014(3) -0.008(3)
F3C 0.056(3) 0.118(5) 0.123(5) -0.092(4) 0.018(3) -0.035(3)
F4C 0.126(5) 0.173(7) 0.081(4) -0.060(5) 0.032(4) -0.102(5)
F5C 0.068(3) 0.098(4) 0.089(4) -0.054(3) 0.002(3) -0.036(3)
F6C 0.057(3) 0.101(4) 0.081(4) -0.020(3) -0.005(3) -0.035(3)
F7C 0.034(3) 0.115(5) 0.275(10) -0.101(6) -0.007(4) 0.001(3)
P1D 0.0595(14) 0.0588(13) 0.0664(15) -0.0239(12) -0.0195(11) 0.0024(11)
F2D 0.083(4) 0.076(3) 0.070(3) -0.036(3) -0.001(3) -0.002(3)
F3D 0.068(4) 0.184(8) 0.243(10) -0.157(8) -0.005(5) -0.020(4)
F4D 0.56(2) 0.088(5) 0.078(5) -0.021(4) -0.118(9) 0.055(9)
F5D 0.055(4) 0.089(5) 0.338(13) -0.084(7) 0.015(5) -0.008(3)
F6D 0.271(11) 0.106(6) 0.109(6) -0.063(5) -0.060(6) 0.030(6)
F7D 0.097(4) 0.079(4) 0.131(5) -0.058(4) -0.029(4) 0.025(3)
P1E 0.0495(12) 0.0493(12) 0.0517(12) -0.0125(10) -0.0135(9) -0.0030(9)
F2E 0.109(4) 0.069(3) 0.075(4) -0.018(3) -0.035(3) 0.019(3)
F3E 0.130(5) 0.085(4) 0.116(5) -0.064(4) 0.025(4) -0.063(4)
F4E 0.057(3) 0.097(4) 0.060(3) -0.024(3) -0.006(2) -0.029(3)
F5E 0.071(3) 0.105(4) 0.068(3) -0.046(3) -0.006(3) -0.018(3)
F6E 0.065(4) 0.161(6) 0.087(4) -0.047(4) -0.001(3) -0.043(4)
F7E 0.103(5) 0.084(4) 0.095(4) 0.026(4) -0.022(4) 0.002(3)
P1F 0.0392(10) 0.0356(10) 0.0395(10) -0.0102(8) -0.0075(8) -0.0093(8)
F2F 0.052(3) 0.055(3) 0.062(3) -0.005(2) -0.027(2) -0.015(2)
F3F 0.063(3) 0.032(2) 0.055(3) -0.0070(19) -0.011(2) -0.0168(19)
F4F 0.043(2) 0.084(3) 0.083(3) -0.053(3) 0.009(2) -0.011(2)
F5F 0.062(3) 0.036(2) 0.076(3) -0.006(2) -0.024(2) -0.017(2)
F6F 0.049(2) 0.079(3) 0.054(3) -0.037(2) 0.000(2) -0.015(2)
F7F 0.046(2) 0.042(2) 0.043(2) -0.0083(19) -0.0113(18) -0.0081(18)

loop_
_atom_type_symbol
_atom_type_description
_atom_type_scat_dispersion_real
_atom_type_scat_dispersion_imag
_atom_type_scat_source
C C 0.0181 0.0091 'International Tables Vol C Tables 4.2.6.8 and 6.1.1.4'
H H 0.0000 0.0000 'International Tables Vol C Tables 4.2.6.8 and 6.1.1.4'
N N 0.0311 0.0180 'International Tables Vol C Tables 4.2.6.8 and 6.1.1.4'
O O 0.0492 0.0322 'International Tables Vol C Tables 4.2.6.8 and 6.1.1.4'
F F 0.0727 0.0534 'International Tables Vol C Tables 4.2.6.8 and 6.1.1.4'
P P 0.2955 0.4335 'International Tables Vol C Tables 4.2.6.8 and 6.1.1.4'

loop_
_geom_angle_atom_site_label_1
_geom_angle_atom_site_label_2
_geom_angle_atom_site_label_3
_geom_angle
C63 C1 C21 118.1(7)
C63 C1 C2 121.8(6)
C21 C1 C2 120.1(6)
C7 C2 C3 118.0(7)
C7 C2 C1 120.6(6)
C3 C2 C1 121.2(6)
C4 C3 C2 122.3(7)
C3 C4 C5 119.6(7)
C6 C5 C4 120.4(6)
C6 C5 N8 119.5(6)
C4 C5 N8 119.9(6)
C5 C6 C7 119.3(6)
C2 C7 C6 120.4(6)
C13 N8 C9 119.2(6)
C13 N8 C5 120.3(6)
C9 N8 C5 120.5(6)
C48 C8 C46 123.1(7)
C48 C8 N50 119.0(6)
C46 C8 N50 117.9(6)
C10 C9 N8 121.8(7)
C9 C10 C11 119.6(7)
C12 C11 C10 117.9(7)
C12 C11 C14 119.8(6)
C10 C11 C14 122.3(6)
C13 C12 C11 120.4(7)
N8 C13 C12 121.0(7)
C15 C14 C19 116.2(7)
C15 C14 C11 122.9(6)
C19 C14 C11 121.0(6)
C16 C15 C14 121.6(7)
N17 C16 C15 120.7(7)
C16 N17 C18 119.8(7)
C16 N17 C20 122.3(7)
C18 N17 C20 117.9(6)
C19 C18 N17 120.0(7)
C18 C19 C14 121.8(7)
C22 C21 C1 120.9(7)
C42 C22 C21 120.2(6)
C42 C22 C23 119.8(7)
C21 C22 C23 120.0(6)
C28 C23 C24 117.8(7)
C28 C23 C22 120.1(7)
C24 C23 C22 122.0(6)
C25 C24 C23 122.0(7)
C26 C25 C24 118.5(7)
C27 C26 C25 121.3(7)
C27 C26 N29 119.4(6)
C25 C26 N29 119.3(6)
C26 C27 C28 118.7(7)
C23 C28 C27 121.5(8)
C34 N29 C30 120.4(7)
C34 N29 C26 120.9(7)
C30 N29 C26 118.6(6)
N29 C30 C31 121.5(8)
C30 C31 C32 118.1(8)
C33 C32 C31 117.8(7)
C33 C32 C35 122.8(7)
C31 C32 C35 119.3(7)
C32 C33 C34 121.6(8)
N29 C34 C33 120.6(8)
C40 C35 C36 116.8(9)
C40 C35 C32 121.9(8)
C36 C35 C32 121.3(8)
C37 C36 C35 119.5(9)
N38 C37 C36 121.8(9)
C37 N38 C39 119.2(8)
C37 N38 C41 120.2(9)
C39 N38 C41 120.3(9)
N38 C39 C40 121.3(11)
C35 C40 C39 121.0(11)
C22 C42 C43 121.1(7)
C42 C43 C63 117.5(6)
C42 C43 C44 120.9(7)
C63 C43 C44 121.6(6)
C49 C44 C45 117.9(6)
C49 C44 C43 121.3(6)
C45 C44 C43 120.7(7)
C46 C45 C44 121.0(7)
C8 C46 C45 117.8(7)
C49 C48 C8 118.1(7)
C48 C49 C44 122.0(7)
C51 N50 C55 121.1(6)
C51 N50 C8 118.0(6)
C55 N50 C8 120.9(6)
N50 C51 C52 120.0(7)
C53 C52 C51 120.7(7)
C52 C53 C54 117.4(6)
C52 C53 C56 120.5(6)
C54 C53 C56 122.1(6)
C55 C54 C53 120.6(7)
N50 C55 C54 120.1(7)
C57 C56 C61 120.4(6)
C57 C56 C53 119.7(6)
C61 C56 C53 119.9(6)
C56 C57 C58 119.5(7)
N59 C58 C57 118.8(7)
C58 N59 C60 121.1(6)
C58 N59 C62 119.6(6)
C60 N59 C62 119.3(6)
C61 C60 N59 121.6(7)
C60 C61 C56 118.4(7)
C1 C63 C43 122.0(7)
F2A P1A F6A 90.6(3)
F2A P1A F5A 88.9(3)
F6A P1A F5A 90.8(3)
F2A P1A F3A 89.0(3)
F6A P1A F3A 88.8(3)
F5A P1A F3A 177.8(4)
F2A P1A F7A 178.0(4)
F6A P1A F7A 90.7(3)
F5A P1A F7A 92.6(4)
F3A P1A F7A 89.5(4)
F2A P1A F4A 89.6(3)
F6A P1A F4A 178.9(3)
F5A P1A F4A 90.3(3)
F3A P1A F4A 90.1(3)
F7A P1A F4A 89.0(3)
F5B P1B F2B 88.2(6)
F5B P1B F7B 87.5(10)
F2B P1B F7B 174.7(8)
F5B P1B F3B 174.4(11)
F2B P1B F3B 91.7(8)
F7B P1B F3B 92.2(10)
F5B P1B F6B 94.3(9)
F2B P1B F6B 84.2(7)
F7B P1B F6B 93.0(9)
F3B P1B F6B 80.1(9)
F5B P1B F4B 95.7(10)
F2B P1B F4B 95.0(7)
F7B P1B F4B 88.5(8)
F3B P1B F4B 89.9(5)
F6B P1B F4B 169.9(9)
F7C P1C F4C 87.2(5)
F7C P1C F2C 177.7(4)
F4C P1C F2C 91.1(4)
F7C P1C F5C 91.9(4)
F4C P1C F5C 89.1(3)
F2C P1C F5C 89.6(3)
F7C P1C F6C 92.1(4)
F4C P1C F6C 179.1(4)
F2C P1C F6C 89.7(3)
F5C P1C F6C 91.5(3)
F7C P1C F3C 90.3(4)
F4C P1C F3C 90.2(3)
F2C P1C F3C 88.2(3)
F5C P1C F3C 177.6(4)
F6C P1C F3C 89.2(3)
F4D P1D F3D 97.1(7)
F4D P1D F5D 93.5(8)
F3D P1D F5D 169.3(6)
F4D P1D F7D 92.7(4)
F3D P1D F7D 86.6(4)
F5D P1D F7D 91.5(4)
F4D P1D F2D 89.0(4)
F3D P1D F2D 93.2(3)
F5D P1D F2D 88.4(4)
F7D P1D F2D 178.3(3)
F4D P1D F6D 176.2(7)
F3D P1D F6D 86.5(5)
F5D P1D F6D 82.9(6)
F7D P1D F6D 88.6(4)
F2D P1D F6D 89.7(3)
F6E P1E F3E 92.4(3)
F6E P1E F7E 94.0(4)
F3E P1E F7E 94.4(4)
F6E P1E F2E 90.5(4)
F3E P1E F2E 89.3(3)
F7E P1E F2E 174.0(4)
F6E P1E F4E 176.3(4)
F3E P1E F4E 90.2(3)
F7E P1E F4E 88.3(3)
F2E P1E F4E 86.9(3)
F6E P1E F5E 89.4(3)
F3E P1E F5E 177.7(3)
F7E P1E F5E 87.0(4)
F2E P1E F5E 89.2(3)
F4E P1E F5E 87.9(3)
F2F P1F F6F 90.7(2)
F2F P1F F4F 90.7(3)
F6F P1F F4F 178.5(3)
F2F P1F F3F 90.4(2)
F6F P1F F3F 89.2(2)
F4F P1F F3F 90.4(2)
F2F P1F F5F 90.9(2)
F6F P1F F5F 90.4(3)
F4F P1F F5F 90.0(3)
F3F P1F F5F 178.6(3)
F2F P1F F7F 179.6(3)
F6F P1F F7F 89.2(2)
F4F P1F F7F 89.4(2)
F3F P1F F7F 89.9(2)
F5F P1F F7F 88.8(2)

loop_
_geom_bond_atom_site_label_1
_geom_bond_atom_site_label_2
_geom_bond_distance
C1 C63 1.374(10)
C1 C21 1.418(9)
C1 C2 1.503(10)
C2 C7 1.395(9)
C2 C3 1.403(9)
C3 C4 1.345(10)
C4 C5 1.402(9)
C5 C6 1.380(9)
C5 N8 1.442(9)
C6 C7 1.407(10)
N8 C13 1.353(9)
N8 C9 1.368(8)
C8 C48 1.381(10)
C8 C46 1.388(10)
C8 N50 1.484(9)
C9 C10 1.352(10)
C10 C11 1.401(10)
C11 C12 1.392(9)
C11 C14 1.486(10)
C12 C13 1.365(10)
C14 C15 1.392(10)
C14 C19 1.400(10)
C15 C16 1.349(10)
C16 N17 1.339(9)
N17 C18 1.387(9)
N17 C20 1.493(9)
C18 C19 1.332(10)
C21 C22 1.382(10)
C22 C42 1.378(10)
C22 C23 1.509(9)
C23 C28 1.375(10)
C23 C24 1.388(10)
C24 C25 1.379(10)
C25 C26 1.378(10)
C26 C27 1.374(10)
C26 N29 1.484(9)
C27 C28 1.393(11)
N29 C34 1.303(10)
N29 C30 1.335(10)
C30 C31 1.385(11)
C31 C32 1.385(11)
C32 C33 1.359(11)
C32 C35 1.490(11)
C33 C34 1.361(12)
C35 C40 1.336(12)
C35 C36 1.383(12)
C36 C37 1.347(12)
C37 N38 1.300(11)
N38 C39 1.323(12)
N38 C41 1.487(11)
C39 C40 1.337(13)
C42 C43 1.405(9)
C43 C63 1.426(10)
C43 C44 1.482(9)
C44 C49 1.403(10)
C44 C45 1.411(10)
C45 C46 1.393(10)
C48 C49 1.374(9)
N50 C51 1.337(9)
N50 C55 1.345(9)
C51 C52 1.372(9)
C52 C53 1.366(10)
C53 C54 1.399(10)
C53 C56 1.500(9)
C54 C55 1.351(9)
C56 C57 1.362(10)
C56 C61 1.396(9)
C57 C58 1.406(10)
C58 N59 1.340(9)
N59 C60 1.368(9)
N59 C62 1.502(8)
C60 C61 1.340(10)
P1A F2A 1.564(5)
P1A F6A 1.581(5)
P1A F5A 1.583(6)
P1A F3A 1.586(6)
P1A F7A 1.588(6)
P1A F4A 1.615(5)
P1B F5B 1.519(13)
P1B F2B 1.549(8)
P1B F7B 1.556(12)
P1B F3B 1.567(12)
P1B F6B 1.585(13)
P1B F4B 1.627(11)
P1C F7C 1.561(6)
P1C F4C 1.568(6)
P1C F2C 1.585(6)
P1C F5C 1.593(5)
P1C F6C 1.594(5)
P1C F3C 1.610(5)
P1D F4D 1.468(7)
P1D F3D 1.526(6)
P1D F5D 1.551(7)
P1D F7D 1.590(6)
P1D F2D 1.590(5)
P1D F6D 1.595(8)
P1E F6E 1.533(6)
P1E F3E 1.549(5)
P1E F7E 1.558(6)
P1E F2E 1.589(5)
P1E F4E 1.610(5)
P1E F5E 1.611(5)
P1F F2F 1.588(4)
P1F F6F 1.593(4)
P1F F4F 1.596(5)
P1F F3F 1.605(4)
P1F F5F 1.610(4)
P1F F7F 1.615(4)

loop_
_platon_squeeze_void_nr
_platon_squeeze_void_average_x
_platon_squeeze_void_average_y
_platon_squeeze_void_average_z
_platon_squeeze_void_volume
_platon_squeeze_void_count_electrons
_platon_squeeze_void_content
1 0.000 0.500 0.000 482 144 ' '
